data_7154971
loop_
_publ_author_name
'Xu, Jun'
'Zhu, Xiaolei'
'Zhou, Guobin'
'Ying, Beibei'
'Ye, Pingping'
'Su, Lingying'
'Shen, Chao'
'Zhang, Pengfei'

_publ_section_title
;
 Copper(ii)-catalyzed C5 and C7 halogenation of quinolines using sodium
 halides under mild conditions.
;
_journal_issue 11
_journal_name_full 'Organic &amp; biomolecular chemistry'
_journal_page_first 3016
_journal_page_last 3021
_journal_paper_doi 10.1039/c6ob00169f
_journal_volume 14
_journal_year 2016
_chemical_formula_sum 'C16 H10 Br2 N2 O'
_chemical_formula_weight 406.08
_chemical_name_systematic
; 
 ? 
;
_space_group_IT_number 7
_symmetry_cell_setting monoclinic
_symmetry_space_group_name_Hall 'P -2yc'
_symmetry_space_group_name_H-M 'P 1 c 1'
_atom_sites_solution_hydrogens geom
_atom_sites_solution_primary direct
_atom_sites_solution_secondary difmap
_audit_creation_method SHELXL-97
_audit_update_record
;
2015-10-03 deposited with the CCDC.
2016-02-10 downloaded from the CCDC.
;
_cell_angle_alpha 90.00
_cell_angle_beta 91.03
_cell_angle_gamma 90.00
_cell_formula_units_Z 2
_cell_length_a 8.0468(7)
_cell_length_b 12.1197(10)
_cell_length_c 7.5388(7)
_cell_measurement_temperature 293(2)
_cell_volume 735.10(11)
_computing_structure_refinement 'SHELXL-97 (Sheldrick, 1997)'
_computing_structure_solution 'SHELXS-97 (Sheldrick, 1990)'
_diffrn_ambient_temperature 293(2)
_diffrn_measured_fraction_theta_full 0.998
_diffrn_measured_fraction_theta_max 0.998
_diffrn_radiation_monochromator graphite
_diffrn_radiation_source 'fine-focus sealed tube'
_diffrn_radiation_type MoK\a
_diffrn_radiation_wavelength 0.71073
_diffrn_reflns_av_R_equivalents 0.1065
_diffrn_reflns_av_sigmaI/netI 0.0626
_diffrn_reflns_limit_h_max 9
_diffrn_reflns_limit_h_min -9
_diffrn_reflns_limit_k_max 14
_diffrn_reflns_limit_k_min -14
_diffrn_reflns_limit_l_max 8
_diffrn_reflns_limit_l_min -8
_diffrn_reflns_number 9209
_diffrn_reflns_theta_full 25.10
_diffrn_reflns_theta_max 25.10
_diffrn_reflns_theta_min 3.04
_exptl_absorpt_coefficient_mu 5.513
_exptl_absorpt_correction_T_max 0.4082
_exptl_absorpt_correction_T_min 0.3755
_exptl_absorpt_correction_type multi-scan
_exptl_absorpt_process_details sadabs
_exptl_crystal_colour yellow
_exptl_crystal_density_diffrn 1.835
_exptl_crystal_density_method 'not measured'
_exptl_crystal_description block
_exptl_crystal_F_000 396
_exptl_crystal_size_max 0.22
_exptl_crystal_size_mid 0.21
_exptl_crystal_size_min 0.20
_refine_diff_density_max 0.979
_refine_diff_density_min -0.686
_refine_diff_density_rms 0.114
_refine_ls_abs_structure_details 'Flack H D (1983), Acta Cryst. A39, 876-881'
_refine_ls_abs_structure_Flack 0.90(3)
_refine_ls_extinction_method none
_refine_ls_goodness_of_fit_ref 1.022
_refine_ls_hydrogen_treatment mixed
_refine_ls_matrix_type full
_refine_ls_number_parameters 191
_refine_ls_number_reflns 2595
_refine_ls_number_restraints 2
_refine_ls_restrained_S_all 1.021
_refine_ls_R_factor_all 0.0607
_refine_ls_R_factor_gt 0.0595
_refine_ls_shift/su_max 0.000
_refine_ls_shift/su_mean 0.000
_refine_ls_structure_factor_coef Fsqd
_refine_ls_weighting_details 'calc w=1/[\s^2^(Fo^2^)+(0.1026P)^2^+1.9783P] where P=(Fo^2^+2Fc^2^)/3'
_refine_ls_weighting_scheme calc
_refine_ls_wR_factor_gt 0.1538
_refine_ls_wR_factor_ref 0.1553
_reflns_number_gt 2537
_reflns_number_total 2595
_reflns_threshold_expression >2sigma(I)
_cod_data_source_file c6ob00169f2.cif
_cod_data_source_block ww
_cod_depositor_comments 'Adding full bibliography for 7154971.cif.'
_cod_original_sg_symbol_H-M Pc
_cod_database_code 7154971

loop_
_symmetry_equiv_pos_as_xyz
'x, y, z'
'x, -y, z+1/2'

loop_
_atom_site_label
_atom_site_type_symbol
_atom_site_fract_x
_atom_site_fract_y
_atom_site_fract_z
_atom_site_U_iso_or_equiv
_atom_site_adp_type
_atom_site_occupancy
_atom_site_symmetry_multiplicity
_atom_site_calc_flag
_atom_site_refinement_flags
_atom_site_disorder_assembly
_atom_site_disorder_group
Br1 Br 0.42308(13) 0.09155(6) 0.75407(13) 0.0507(2) Uani 1 1 d . A 1
Br2 Br -0.02037(11) 0.44445(9) 0.82170(12) 0.0589(2) Uani 1 1 d . A 1
O1 O 0.5081(6) 0.1435(5) 0.3627(8) 0.0422(14) Uani 1 1 d . A 1
N1 N 0.5886(8) 0.4880(6) 0.5536(9) 0.0397(15) Uani 1 1 d . A 1
N2 N 0.6373(8) 0.2667(6) 0.5402(10) 0.0387(15) Uani 1 1 d . A 1
H2A H 0.7313 0.2921 0.5778 0.046 Uiso 1 1 calc R A 1
C1 C 0.3111(10) 0.4665(7) 0.6823(11) 0.0374(18) Uani 1 1 d . A 1
C2 C 0.1895(9) 0.3920(7) 0.7447(12) 0.0388(17) Uani 1 1 d . A 1
C3 C 0.2210(10) 0.2825(6) 0.7566(11) 0.0383(17) Uani 1 1 d . A 1
H3A H 0.1409 0.2353 0.8014 0.046 Uiso 1 1 calc R A 1
C4 C 0.3765(11) 0.2391(7) 0.7008(10) 0.0387(18) Uani 1 1 d . A 1
C5 C 0.4902(10) 0.3057(6) 0.6167(10) 0.0340(16) Uani 1 1 d . A 1
C6 C 0.4615(10) 0.4229(6) 0.6161(10) 0.0333(16) Uani 1 1 d . A 1
C7 C 0.5676(13) 0.5934(7) 0.5580(14) 0.047(2) Uani 1 1 d . A 1
H7A H 0.6521 0.6380 0.5154 0.057 Uiso 1 1 calc R A 1
C8 C 0.4243(13) 0.6452(7) 0.6234(12) 0.047(2) Uani 1 1 d . A 1
H8A H 0.4170 0.7218 0.6260 0.057 Uiso 1 1 calc R A 1
C9 C 0.2964(13) 0.5822(7) 0.6829(13) 0.046(2) Uani 1 1 d . A 1
H9A H 0.2001 0.6154 0.7235 0.055 Uiso 1 1 calc R A 1
C10 C 0.6349(9) 0.1898(6) 0.4079(11) 0.0345(17) Uani 1 1 d . A 1
C11 C 0.7969(9) 0.1664(6) 0.3197(12) 0.0350(16) Uani 1 1 d . A 1
C12 C 0.7928(12) 0.1191(8) 0.1539(13) 0.047(2) Uani 1 1 d . A 1
H12A H 0.6914 0.1033 0.0985 0.056 Uiso 1 1 calc R A 1
C13 C 0.9406(15) 0.0946(8) 0.0689(14) 0.056(3) Uani 1 1 d . A 1
H13A H 0.9376 0.0648 -0.0447 0.067 Uiso 1 1 calc R A 1
C14 C 1.0911(12) 0.1146(9) 0.1526(15) 0.055(3) Uani 1 1 d . A 1
H14A H 1.1897 0.0966 0.0970 0.066 Uiso 1 1 calc R A 1
C15 C 1.0948(10) 0.1611(8) 0.3176(16) 0.052(2) Uani 1 1 d . A 1
H15A H 1.1963 0.1749 0.3742 0.062 Uiso 1 1 calc R A 1
C16 C 0.9486(10) 0.1877(7) 0.4011(12) 0.046(2) Uani 1 1 d . A 1
H16A H 0.9524 0.2201 0.5130 0.055 Uiso 1 1 calc R A 1

loop_
_atom_site_aniso_label
_atom_site_aniso_U_11
_atom_site_aniso_U_22
_atom_site_aniso_U_33
_atom_site_aniso_U_23
_atom_site_aniso_U_13
_atom_site_aniso_U_12
Br1 0.0603(5) 0.0390(3) 0.0532(4) 0.0043(4) 0.0098(4) 0.0006(4)
Br2 0.0360(3) 0.0801(5) 0.0610(5) -0.0028(5) 0.0125(4) 0.0139(4)
O1 0.030(3) 0.048(3) 0.049(3) -0.013(3) 0.004(2) -0.003(2)
N1 0.040(3) 0.041(3) 0.038(3) -0.009(3) 0.001(3) -0.002(3)
N2 0.025(3) 0.046(3) 0.046(4) -0.010(3) 0.004(3) 0.001(3)
C1 0.037(4) 0.049(4) 0.026(3) -0.007(3) 0.001(3) 0.012(3)
C2 0.026(3) 0.056(4) 0.035(3) -0.003(4) 0.001(3) 0.006(3)
C3 0.033(3) 0.045(4) 0.037(4) -0.005(4) 0.002(3) -0.001(3)
C4 0.046(4) 0.040(4) 0.030(3) -0.001(3) 0.005(3) 0.001(3)
C5 0.030(3) 0.036(3) 0.036(3) -0.010(3) -0.004(3) 0.001(3)
C6 0.031(4) 0.041(4) 0.029(3) -0.006(3) -0.002(3) 0.003(3)
C7 0.046(5) 0.048(5) 0.049(5) 0.002(4) -0.002(4) -0.009(4)
C8 0.059(5) 0.034(4) 0.049(4) -0.006(3) -0.008(4) 0.003(4)
C9 0.057(5) 0.042(4) 0.039(4) -0.006(3) -0.002(4) 0.013(4)
C10 0.024(3) 0.039(4) 0.040(4) 0.003(3) 0.001(3) 0.000(3)
C11 0.034(3) 0.031(3) 0.040(3) 0.006(3) 0.011(3) 0.007(3)
C12 0.046(4) 0.041(4) 0.054(5) -0.019(4) 0.006(4) -0.001(4)
C13 0.065(6) 0.053(5) 0.049(5) -0.005(4) 0.020(5) 0.004(4)
C14 0.044(5) 0.056(5) 0.066(6) 0.010(5) 0.026(4) 0.010(4)
C15 0.029(4) 0.060(5) 0.066(5) 0.008(5) 0.010(4) 0.002(3)
C16 0.032(4) 0.050(4) 0.056(5) 0.002(4) 0.010(4) -0.003(4)

loop_
_atom_type_symbol
_atom_type_description
_atom_type_scat_dispersion_real
_atom_type_scat_dispersion_imag
_atom_type_scat_source
C C 0.0033 0.0016 'International Tables Vol C Tables 4.2.6.8 and 6.1.1.4'
H H 0.0000 0.0000 'International Tables Vol C Tables 4.2.6.8 and 6.1.1.4'
Br Br -0.2901 2.4595 'International Tables Vol C Tables 4.2.6.8 and 6.1.1.4'
N N 0.0061 0.0033 'International Tables Vol C Tables 4.2.6.8 and 6.1.1.4'
O O 0.0106 0.0060 'International Tables Vol C Tables 4.2.6.8 and 6.1.1.4'

loop_
_geom_angle_atom_site_label_1
_geom_angle_atom_site_label_2
_geom_angle_atom_site_label_3
_geom_angle
C7 N1 C6 117.3(7)
C10 N2 C5 121.9(6)
C10 N2 H2A 119.1
C5 N2 H2A 119.1
C9 C1 C2 125.1(8)
C9 C1 C6 116.4(8)
C2 C1 C6 118.5(7)
C3 C2 C1 121.1(7)
C3 C2 Br2 118.2(6)
C1 C2 Br2 120.6(6)
C2 C3 C4 120.4(7)
C2 C3 H3A 119.8
C4 C3 H3A 119.8
C5 C4 C3 120.7(7)
C5 C4 Br1 121.7(6)
C3 C4 Br1 117.6(6)
C4 C5 N2 124.1(7)
C4 C5 C6 118.1(7)
N2 C5 C6 117.8(7)
N1 C6 C1 123.3(7)
N1 C6 C5 116.4(7)
C1 C6 C5 120.3(7)
N1 C7 C8 124.0(9)
N1 C7 H7A 118.0
C8 C7 H7A 118.0
C9 C8 C7 119.5(8)
C9 C8 H8A 120.2
C7 C8 H8A 120.2
C8 C9 C1 119.5(9)
C8 C9 H9A 120.2
C1 C9 H9A 120.2
O1 C10 N2 121.6(7)
O1 C10 C11 121.5(7)
N2 C10 C11 116.9(6)
C12 C11 C16 119.2(7)
C12 C11 C10 118.4(7)
C16 C11 C10 122.4(8)
C11 C12 C13 120.0(9)
C11 C12 H12A 120.0
C13 C12 H12A 120.0
C14 C13 C12 120.2(9)
C14 C13 H13A 119.9
C12 C13 H13A 119.9
C15 C14 C13 119.6(9)
C15 C14 H14A 120.2
C13 C14 H14A 120.2
C14 C15 C16 120.4(9)
C14 C15 H15A 119.8
C16 C15 H15A 119.8
C11 C16 C15 120.4(9)
C11 C16 H16A 119.8
C15 C16 H16A 119.8

loop_
_geom_bond_atom_site_label_1
_geom_bond_atom_site_label_2
_geom_bond_distance
Br1 C4 1.870(8)
Br2 C2 1.905(7)
O1 C10 1.209(9)
N1 C7 1.289(12)
N1 C6 1.380(11)
N2 C10 1.365(11)
N2 C5 1.408(10)
N2 H2A 0.8600
C1 C9 1.406(12)
C1 C2 1.419(12)
C1 C6 1.420(11)
C2 C3 1.354(12)
C3 C4 1.427(11)
C3 H3A 0.9300
C4 C5 1.383(12)
C5 C6 1.439(10)
C7 C8 1.410(14)
C7 H7A 0.9300
C8 C9 1.364(15)
C8 H8A 0.9300
C9 H9A 0.9300
C10 C11 1.501(10)
C11 C12 1.375(13)
C11 C16 1.381(12)
C12 C13 1.392(14)
C12 H12A 0.9300
C13 C14 1.376(17)
C13 H13A 0.9300
C14 C15 1.365(17)
C14 H14A 0.9300
C15 C16 1.383(12)
C15 H15A 0.9300
C16 H16A 0.9300

loop_
_geom_torsion_atom_site_label_1
_geom_torsion_atom_site_label_2
_geom_torsion_atom_site_label_3
_geom_torsion_atom_site_label_4
_geom_torsion
C9 C1 C2 C3 -172.9(9)
C6 C1 C2 C3 6.0(13)
C9 C1 C2 Br2 4.9(12)
C6 C1 C2 Br2 -176.2(6)
C1 C2 C3 C4 -2.1(13)
Br2 C2 C3 C4 -179.9(6)
C2 C3 C4 C5 -6.9(12)
C2 C3 C4 Br1 170.7(7)
C3 C4 C5 N2 -172.5(7)
Br1 C4 C5 N2 10.0(11)
C3 C4 C5 C6 11.2(11)
Br1 C4 C5 C6 -166.2(6)
C10 N2 C5 C4 59.2(11)
C10 N2 C5 C6 -124.5(8)
C7 N1 C6 C1 0.6(12)
C7 N1 C6 C5 -177.6(8)
C9 C1 C6 N1 -0.4(12)
C2 C1 C6 N1 -179.5(7)
C9 C1 C6 C5 177.7(8)
C2 C1 C6 C5 -1.4(11)
C4 C5 C6 N1 171.1(7)
N2 C5 C6 N1 -5.4(10)
C4 C5 C6 C1 -7.1(11)
N2 C5 C6 C1 176.4(7)
C6 N1 C7 C8 0.4(13)
N1 C7 C8 C9 -1.6(15)
C7 C8 C9 C1 1.6(14)
C2 C1 C9 C8 178.3(9)
C6 C1 C9 C8 -0.7(13)
C5 N2 C10 O1 -7.6(12)
C5 N2 C10 C11 171.7(7)
O1 C10 C11 C12 20.0(12)
N2 C10 C11 C12 -159.3(8)
O1 C10 C11 C16 -158.0(8)
N2 C10 C11 C16 22.8(11)
C16 C11 C12 C13 -1.0(13)
C10 C11 C12 C13 -179.1(8)
C11 C12 C13 C14 2.0(14)
C12 C13 C14 C15 -1.6(15)
C13 C14 C15 C16 0.2(16)
C12 C11 C16 C15 -0.4(12)
C10 C11 C16 C15 177.6(8)
C14 C15 C16 C11 0.8(14)
